data_7045720
loop_
_publ_author_name
'Jassal, Amanpreet Kaur'
'Sran, Balkaran Singh'
'Suffren, Yan'
'Bernot, Kevin'
'Pointillart, Fabrice'
'Cador, Olivier'
'Hundal, Geeta'

_publ_section_title
;
 Structural diversity and photo-physical and magnetic properties of
 dimeric to 1D polymeric coordination polymers of lighter lanthanide(iii)
 dinitrobenzoates.
;
_journal_issue 13
_journal_name_full 'Dalton transactions (Cambridge, England : 2003)'
_journal_page_first 4722
_journal_page_last 4732
_journal_paper_doi 10.1039/c7dt04596d
_journal_volume 47
_journal_year 2018
_chemical_formula_moiety 'C16 H13 N4 Nd O16'
_chemical_formula_sum 'C16 H13 N4 Nd O16'
_chemical_formula_weight 661.53
_space_group_crystal_system triclinic
_space_group_IT_number 2
_space_group_name_Hall '-P 1'
_space_group_name_H-M_alt 'P -1'
_symmetry_space_group_name_Hall '-P 1'
_symmetry_space_group_name_H-M 'P -1'
_atom_sites_solution_hydrogens mixed
_audit_creation_date 2018-01-10
_audit_creation_method
;
Olex2 1.2-dev
(compiled 2017.12.08 svn.r3473 for OlexSys, GUI svn.r5356)
;
_audit_update_record
;
2018-02-08 deposited with the CCDC.
2018-02-23 downloaded from the CCDC.
;
_cell_angle_alpha 75.642(3)
_cell_angle_beta 77.479(3)
_cell_angle_gamma 61.240(3)
_cell_formula_units_Z 2
_cell_length_a 8.9260(9)
_cell_length_b 8.9830(8)
_cell_length_c 16.6560(16)
_cell_measurement_reflns_used 9991
_cell_measurement_temperature 296(2)
_cell_measurement_theta_max 32.25
_cell_measurement_theta_min 2.54
_cell_volume 1126.70(19)
_computing_cell_refinement 'Bruker SAINT'
_computing_data_collection 'Bruker APEX2'
_computing_data_reduction 'Bruker SAINT'
_computing_molecular_graphics 'Olex2 (Dolomanov et al., 2009)'
_computing_publication_material 'Olex2 (Dolomanov et al., 2009)'
_computing_structure_refinement 'ShelXL (Sheldrick, 2015)'
_computing_structure_solution 'Sir-92 (Altomare et al., 1993)'
_diffrn_ambient_temperature 296.15
_diffrn_measured_fraction_theta_full 0.995
_diffrn_measured_fraction_theta_max 0.982
_diffrn_measurement_device_type 'Bruker APEX-II CCD'
_diffrn_measurement_method '\f and \w scans'
_diffrn_radiation_type MoK\a
_diffrn_radiation_wavelength 0.71073
_diffrn_reflns_av_R_equivalents 0.0365
_diffrn_reflns_av_unetI/netI 0.0343
_diffrn_reflns_Laue_measured_fraction_full 0.995
_diffrn_reflns_Laue_measured_fraction_max 0.982
_diffrn_reflns_limit_h_max 13
_diffrn_reflns_limit_h_min -13
_diffrn_reflns_limit_k_max 13
_diffrn_reflns_limit_k_min -13
_diffrn_reflns_limit_l_max 25
_diffrn_reflns_limit_l_min -25
_diffrn_reflns_number 30227
_diffrn_reflns_point_group_measured_fraction_full 0.995
_diffrn_reflns_point_group_measured_fraction_max 0.982
_diffrn_reflns_theta_full 25.242
_diffrn_reflns_theta_max 32.605
_diffrn_reflns_theta_min 2.541
_exptl_absorpt_coefficient_mu 2.395
_exptl_absorpt_correction_T_max 0.677
_exptl_absorpt_correction_T_min 0.592
_exptl_absorpt_correction_type multi-scan
_exptl_absorpt_process_details 'SADABS-2008/1 - Bruker AXS area detector scaling and absorption correction'
_exptl_crystal_colour Colorless
_exptl_crystal_density_diffrn 1.950
_exptl_crystal_density_method 'not measured'
_exptl_crystal_description Needles
_exptl_crystal_F_000 650
_exptl_crystal_size_max 0.24
_exptl_crystal_size_mid 0.21
_exptl_crystal_size_min 0.18
_refine_diff_density_max 2.580
_refine_diff_density_min -0.957
_refine_diff_density_rms 0.139
_refine_ls_extinction_method none
_refine_ls_goodness_of_fit_ref 1.089
_refine_ls_hydrogen_treatment mixed
_refine_ls_matrix_type full
_refine_ls_number_parameters 346
_refine_ls_number_reflns 8090
_refine_ls_number_restraints 6
_refine_ls_restrained_S_all 1.089
_refine_ls_R_factor_all 0.0391
_refine_ls_R_factor_gt 0.0315
_refine_ls_shift/su_max 0.003
_refine_ls_shift/su_mean 0.000
_refine_ls_structure_factor_coef Fsqd
_refine_ls_weighting_details 'w=1/[\s^2^(Fo^2^)+(0.0465P)^2^+0.3739P] where P=(Fo^2^+2Fc^2^)/3'
_refine_ls_weighting_scheme calc
_refine_ls_wR_factor_gt 0.0772
_refine_ls_wR_factor_ref 0.0839
_reflns_Friedel_coverage 0.000
_reflns_number_gt 7151
_reflns_number_total 8090
_reflns_threshold_expression 'I > 2\s(I)'
_cod_data_source_file c7dt04596d2.cif
_cod_data_source_block Nd_24DNB
_cod_depositor_comments
;
The following automatic conversions were performed:

'_exptl_absorpt_correction_type' value 'Multi-scan' changed to
'multi-scan' according to
/home/data/users/saulius/crontab/automatic-downloads/rss-feeds/RSC/lib/dictionaries/cif_core.dic
dictionary named 'cif_core.dic' version 2.4.2 from 2011-04-26.

Automatic conversion script
Id: cif_fix_values 4973 2017-02-22 13:04:09Z antanas 

 Adding full bibliography for 7045715--7045724.cif.
;
_cod_database_code 7045720
_shelx_shelxl_version_number 2017/1
_shelx_space_group_comment
;
The symmetry employed for this shelxl refinement is uniquely defined
by the following loop, which should always be used as a source of
symmetry information in preference to the above space-group names.
They are only intended as comments.
;
_shelx_estimated_absorpt_t_max 0.672
_shelx_estimated_absorpt_t_min 0.597
_olex2_refinement_description
;
1. Fixed Uiso
 At 1.2 times of:
  All C(H) groups, {H2WA,H2WB} of O2W
 At 1.5 times of:
  All C(H,H,H) groups, {H1WA,H1WB} of O1W
2. Restrained distances
 O2W-H2WA = O2W-H2WB
 0.82 with sigma of 0.02
 O1W-H1WA = O1W-H1WB
 0.85 with sigma of 0.02
 H1WA-H1WB
 1.34 with sigma of 0.04
 Nd1-H1WA \\sim Nd1-H1WB
 with sigma of 0.02
3.a Me refined with riding coordinates:
 C15(H15A,H15B,H15C)
3.b Aromatic/amide H refined with riding coordinates:
 C4(H4), C6(H6), C7(H7), C11(H11), C13(H13), C14(H14)
;
_olex2_submission_special_instructions 'No special instructions were received'

loop_
_space_group_symop_operation_xyz
'x, y, z'
'-x, -y, -z'

loop_
_atom_site_label
_atom_site_type_symbol
_atom_site_fract_x
_atom_site_fract_y
_atom_site_fract_z
_atom_site_U_iso_or_equiv
_atom_site_adp_type
_atom_site_occupancy
_atom_site_site_symmetry_order
_atom_site_calc_flag
_atom_site_refinement_flags_posn
C1 C 0.5372(3) 1.0306(3) 0.12051(16) 0.0243(4) Uani 1 1 d .
C2 C 0.5907(3) 0.9815(3) 0.20709(16) 0.0279(5) Uani 1 1 d .
C3 C 0.4913(4) 0.9407(4) 0.27760(18) 0.0314(5) Uani 1 1 d .
C4 C 0.5300(4) 0.9094(4) 0.35780(19) 0.0392(6) Uani 1 1 d .
H4 H 0.461848 0.882780 0.403982 0.047 Uiso 1 1 calc R
C5 C 0.6746(4) 0.9198(4) 0.36579(19) 0.0406(7) Uani 1 1 d .
C6 C 0.7803(4) 0.9560(5) 0.2990(2) 0.0446(8) Uani 1 1 d .
H6 H 0.878009 0.960314 0.306891 0.054 Uiso 1 1 calc R
C7 C 0.7366(4) 0.9858(4) 0.21925(19) 0.0364(6) Uani 1 1 d .
H7 H 0.807086 1.009054 0.173234 0.044 Uiso 1 1 calc R
C8 C 1.0995(3) 0.5433(3) -0.17487(15) 0.0251(4) Uani 1 1 d .
C9 C 1.1399(3) 0.5681(3) -0.26918(16) 0.0271(5) Uani 1 1 d .
C10 C 1.2756(4) 0.6001(4) -0.31366(18) 0.0311(5) Uani 1 1 d .
C11 C 1.3020(4) 0.6277(4) -0.39960(19) 0.0375(6) Uani 1 1 d .
H11 H 1.392799 0.650087 -0.428117 0.045 Uiso 1 1 calc R
C12 C 1.1894(4) 0.6210(4) -0.44160(18) 0.0370(6) Uani 1 1 d .
C13 C 1.0538(5) 0.5887(5) -0.4015(2) 0.0433(7) Uani 1 1 d .
H13 H 0.980318 0.583904 -0.431652 0.052 Uiso 1 1 calc R
C14 C 1.0289(4) 0.5635(4) -0.31479(18) 0.0383(6) Uani 1 1 d .
H14 H 0.936656 0.543140 -0.286768 0.046 Uiso 1 1 calc R
C15 C 1.2990(4) 0.5351(4) 0.1085(2) 0.0450(8) Uani 1 1 d .
H15A H 1.360740 0.414702 0.104935 0.067 Uiso 1 1 calc R
H15B H 1.375966 0.586469 0.089940 0.067 Uiso 1 1 calc R
H15C H 1.252074 0.548961 0.165258 0.067 Uiso 1 1 calc R
C16 C 1.1569(3) 0.6209(3) 0.05473(16) 0.0256(5) Uani 1 1 d .
N1 N 0.3397(4) 0.9237(4) 0.26901(16) 0.0392(6) Uani 1 1 d .
N2 N 0.7145(4) 0.8933(4) 0.45131(19) 0.0528(8) Uani 1 1 d .
N3 N 1.3962(4) 0.6076(4) -0.26896(17) 0.0399(6) Uani 1 1 d .
N4 N 1.2169(4) 0.6493(4) -0.53368(17) 0.0484(7) Uani 1 1 d .
O1 O 0.6548(2) 0.9989(2) 0.06114(12) 0.0275(4) Uani 1 1 d .
O2 O 0.3798(2) 1.1055(2) 0.11473(12) 0.0295(4) Uani 1 1 d .
O1W O 0.5521(3) 0.7333(3) 0.04969(13) 0.0331(4) Uani 1 1 d D
H1WA H 0.543(4) 0.706(5) 0.0991(11) 0.050 Uiso 1 1 d DR
H1WB H 0.467(3) 0.823(3) 0.030(2) 0.050 Uiso 1 1 d DR
O3 O 0.3630(4) 0.8143(4) 0.22974(15) 0.0521(6) Uani 1 1 d .
O2W O 0.8677(3) 1.0043(3) -0.09667(13) 0.0382(5) Uani 1 1 d D
H2WA H 0.900(5) 1.067(4) -0.084(2) 0.046 Uiso 1 1 d DR
H2WB H 0.847(5) 1.033(5) -0.1437(13) 0.046 Uiso 1 1 d DR
O4 O 0.2016(3) 1.0148(4) 0.30328(19) 0.0621(7) Uani 1 1 d .
O5 O 0.6618(4) 0.8065(5) 0.50642(17) 0.0727(9) Uani 1 1 d .
O6 O 0.7962(5) 0.9617(5) 0.46160(19) 0.0760(10) Uani 1 1 d .
O7 O 0.8324(3) 0.6093(2) 0.13722(12) 0.0299(4) Uani 1 1 d .
O8 O 0.9926(3) 0.6746(2) -0.14557(12) 0.0349(4) Uani 1 1 d .
O9 O 1.3709(4) 0.5879(4) -0.19260(15) 0.0523(6) Uani 1 1 d .
O10 O 1.5134(4) 0.6351(5) -0.3097(2) 0.0721(9) Uani 1 1 d .
O11 O 1.3375(4) 0.6791(4) -0.56753(16) 0.0669(8) Uani 1 1 d .
O12 O 1.1192(5) 0.6395(5) -0.57074(17) 0.0730(9) Uani 1 1 d .
O13 O 1.1320(2) 0.5308(2) 0.01588(12) 0.0263(4) Uani 1 1 d .
O14 O 1.0565(3) 0.7800(2) 0.04863(14) 0.0353(4) Uani 1 1 d .
Nd1 Nd 0.82962(2) 0.75269(2) -0.01103(2) 0.01952(4) Uani 1 1 d D

loop_
_atom_site_aniso_label
_atom_site_aniso_U_11
_atom_site_aniso_U_22
_atom_site_aniso_U_33
_atom_site_aniso_U_23
_atom_site_aniso_U_13
_atom_site_aniso_U_12
C1 0.0276(12) 0.0201(10) 0.0233(11) -0.0021(8) -0.0088(9) -0.0076(9)
C2 0.0266(12) 0.0280(12) 0.0240(12) -0.0046(9) -0.0083(9) -0.0061(10)
C3 0.0323(14) 0.0324(13) 0.0282(13) -0.0028(10) -0.0094(10) -0.0121(11)
C4 0.0453(17) 0.0430(16) 0.0248(13) -0.0015(11) -0.0086(12) -0.0165(14)
C5 0.0461(18) 0.0418(16) 0.0293(14) -0.0059(12) -0.0184(13) -0.0106(14)
C6 0.0376(17) 0.059(2) 0.0395(17) -0.0103(15) -0.0160(13) -0.0180(15)
C7 0.0287(14) 0.0463(16) 0.0317(14) -0.0065(12) -0.0077(11) -0.0131(12)
C8 0.0252(11) 0.0246(11) 0.0214(11) -0.0019(9) -0.0050(9) -0.0079(9)
C9 0.0280(12) 0.0239(11) 0.0238(12) -0.0014(9) -0.0047(9) -0.0080(10)
C10 0.0307(13) 0.0307(13) 0.0299(13) -0.0025(10) -0.0057(10) -0.0126(11)
C11 0.0377(16) 0.0393(15) 0.0310(14) 0.0001(12) -0.0022(12) -0.0174(13)
C12 0.0462(17) 0.0356(14) 0.0223(12) -0.0013(11) -0.0041(11) -0.0148(13)
C13 0.0501(19) 0.055(2) 0.0310(15) -0.0042(14) -0.0118(13) -0.0268(16)
C14 0.0392(16) 0.0527(18) 0.0257(13) -0.0017(12) -0.0051(11) -0.0246(14)
C15 0.0437(17) 0.0343(15) 0.062(2) 0.0000(14) -0.0343(16) -0.0143(13)
C16 0.0244(11) 0.0234(11) 0.0314(13) -0.0024(9) -0.0076(9) -0.0118(9)
N1 0.0384(14) 0.0501(15) 0.0297(12) 0.0064(11) -0.0105(10) -0.0241(13)
N2 0.0582(19) 0.0575(19) 0.0361(15) -0.0088(14) -0.0223(14) -0.0138(15)
N3 0.0366(14) 0.0468(15) 0.0379(14) -0.0005(11) -0.0098(11) -0.0209(12)
N4 0.065(2) 0.0488(16) 0.0263(13) -0.0024(11) -0.0037(13) -0.0244(15)
O1 0.0254(9) 0.0246(8) 0.0263(9) -0.0076(7) -0.0044(7) -0.0043(7)
O2 0.0232(9) 0.0328(10) 0.0266(9) -0.0001(7) -0.0085(7) -0.0080(8)
O1W 0.0287(10) 0.0248(9) 0.0336(10) 0.0041(8) 0.0028(8) -0.0093(8)
O3 0.0754(18) 0.0640(16) 0.0377(13) -0.0004(11) -0.0141(12) -0.0485(15)
O2W 0.0637(15) 0.0363(11) 0.0311(10) 0.0017(8) -0.0143(10) -0.0353(11)
O4 0.0385(14) 0.0711(19) 0.0668(19) -0.0062(15) -0.0054(13) -0.0198(14)
O5 0.087(2) 0.095(2) 0.0339(14) 0.0080(14) -0.0237(15) -0.0422(19)
O6 0.095(2) 0.093(2) 0.0565(18) -0.0164(17) -0.0354(17) -0.043(2)
O7 0.0329(10) 0.0240(8) 0.0240(9) -0.0004(7) -0.0059(7) -0.0065(8)
O8 0.0393(11) 0.0235(9) 0.0265(10) -0.0024(7) -0.0034(8) -0.0030(8)
O9 0.0577(16) 0.0726(18) 0.0374(13) 0.0007(12) -0.0185(11) -0.0372(14)
O10 0.0605(19) 0.119(3) 0.0601(19) -0.0082(18) -0.0016(14) -0.064(2)
O11 0.086(2) 0.087(2) 0.0310(13) 0.0005(14) 0.0053(13) -0.0520(19)
O12 0.097(3) 0.107(3) 0.0314(14) -0.0084(15) -0.0145(15) -0.058(2)
O13 0.0246(9) 0.0211(8) 0.0350(10) -0.0076(7) -0.0078(7) -0.0086(7)
O14 0.0373(11) 0.0213(8) 0.0525(13) -0.0064(8) -0.0192(9) -0.0114(8)
Nd1 0.02006(7) 0.01451(6) 0.02185(7) -0.00229(4) -0.00596(4) -0.00506(5)

loop_
_atom_type_symbol
_atom_type_description
_atom_type_scat_dispersion_real
_atom_type_scat_dispersion_imag
_atom_type_scat_source
C C 0.0030 0.0020 'International Tables Vol C Tables 4.2.6.8 and 6.1.1.4'
H H 0.0000 0.0000 'International Tables Vol C Tables 4.2.6.8 and 6.1.1.4'
N N 0.0060 0.0030 'International Tables Vol C Tables 4.2.6.8 and 6.1.1.4'
O O 0.0110 0.0060 'International Tables Vol C Tables 4.2.6.8 and 6.1.1.4'
Nd Nd -0.1943 3.0179 'International Tables Vol C Tables 4.2.6.8 and 6.1.1.4'

loop_
_geom_angle_atom_site_label_1
_geom_angle_atom_site_label_2
_geom_angle_atom_site_label_3
_geom_angle
_geom_angle_site_symmetry_1
_geom_angle_site_symmetry_3
O1 C1 C2 116.9(2) . .
O2 C1 C2 116.9(2) . .
O2 C1 O1 126.1(2) . .
C3 C2 C1 122.1(2) . .
C7 C2 C1 120.2(3) . .
C7 C2 C3 117.6(2) . .
C2 C3 N1 120.5(2) . .
C4 C3 C2 123.1(3) . .
C4 C3 N1 116.3(3) . .
C3 C4 H4 121.8 . .
C5 C4 C3 116.4(3) . .
C5 C4 H4 121.8 . .
C4 C5 C6 123.5(3) . .
C4 C5 N2 117.2(3) . .
C6 C5 N2 119.2(3) . .
C5 C6 H6 121.0 . .
C5 C6 C7 118.0(3) . .
C7 C6 H6 121.0 . .
C2 C7 C6 121.3(3) . .
C2 C7 H7 119.4 . .
C6 C7 H7 119.4 . .
O7 C8 C9 115.9(2) 2_765 .
O8 C8 C9 115.6(2) . .
O8 C8 O7 128.2(2) . 2_765
C10 C9 C8 125.3(2) . .
C10 C9 C14 117.5(3) . .
C14 C9 C8 117.1(2) . .
C9 C10 N3 120.0(3) . .
C11 C10 C9 122.6(3) . .
C11 C10 N3 117.4(3) . .
C10 C11 H11 121.2 . .
C12 C11 C10 117.6(3) . .
C12 C11 H11 121.2 . .
C11 C12 N4 118.1(3) . .
C13 C12 C11 122.8(3) . .
C13 C12 N4 119.1(3) . .
C12 C13 H13 120.8 . .
C12 C13 C14 118.4(3) . .
C14 C13 H13 120.8 . .
C9 C14 H14 119.5 . .
C13 C14 C9 121.1(3) . .
C13 C14 H14 119.5 . .
H15A C15 H15B 109.5 . .
H15A C15 H15C 109.5 . .
H15B C15 H15C 109.5 . .
C16 C15 H15A 109.5 . .
C16 C15 H15B 109.5 . .
C16 C15 H15C 109.5 . .
C15 C16 Nd1 164.3(2) . .
O13 C16 C15 119.3(2) . .
O13 C16 Nd1 59.22(12) . .
O14 C16 C15 121.8(2) . .
O14 C16 O13 118.8(2) . .
O14 C16 Nd1 61.50(13) . .
O3 N1 C3 117.4(3) . .
O4 N1 C3 118.1(3) . .
O4 N1 O3 124.5(3) . .
O5 N2 C5 117.9(3) . .
O6 N2 C5 117.4(3) . .
O6 N2 O5 124.8(3) . .
O9 N3 C10 117.9(3) . .
O10 N3 C10 118.2(3) . .
O10 N3 O9 123.9(3) . .
O11 N4 C12 117.6(3) . .
O12 N4 C12 118.0(3) . .
O12 N4 O11 124.4(3) . .
C1 O1 Nd1 134.69(16) . .
C1 O2 Nd1 142.05(17) . 2_675
H1WA O1W H1WB 115(3) . .
Nd1 O1W H1WA 114(2) . .
Nd1 O1W H1WB 110(2) . .
H2WA O2W H2WB 111(4) . .
Nd1 O2W H2WA 130(3) . .
Nd1 O2W H2WB 118(3) . .
C8 O7 Nd1 135.46(17) 2_765 .
C8 O8 Nd1 138.64(17) . .
C16 O13 Nd1 146.11(17) . 2_765
C16 O13 Nd1 95.12(14) . .
Nd1 O13 Nd1 109.82(6) 2_765 .
C16 O14 Nd1 92.98(14) . .
O1 Nd1 O2 87.70(6) . 2_675
O1 Nd1 O1W 73.99(7) . .
O1 Nd1 O2W 71.96(7) . .
O1 Nd1 O7 78.44(6) . .
O1 Nd1 O8 142.40(6) . .
O1 Nd1 O13 124.75(6) . .
O1 Nd1 O14 77.52(6) . .
O2 Nd1 O1W 69.35(7) 2_675 .
O2 Nd1 O2W 71.87(7) 2_675 .
O2 Nd1 O7 136.46(7) 2_675 .
O2 Nd1 O13 144.97(6) 2_675 .
O2 Nd1 O14 143.58(7) 2_675 .
O1W Nd1 O14 134.67(7) . .
O2W Nd1 O1W 128.54(7) . .
O2W Nd1 O13 103.48(7) . .
O2W Nd1 O14 71.93(7) . .
O7 Nd1 O1W 67.18(7) . .
O7 Nd1 O2W 138.02(6) . .
O7 Nd1 O13 70.15(6) . .
O7 Nd1 O14 73.12(7) . .
O8 Nd1 O2 73.37(7) . 2_675
O8 Nd1 O1W 125.26(8) . .
O8 Nd1 O2W 71.37(7) . .
O8 Nd1 O7 136.91(6) . .
O8 Nd1 O13 72.37(6) . .
O8 Nd1 O14 98.61(7) . .
O13 Nd1 O1 142.29(6) 2_765 .
O13 Nd1 O2 92.63(6) 2_765 2_675
O13 Nd1 O1W 70.96(6) 2_765 .
O13 Nd1 O1W 127.62(6) . .
O13 Nd1 O2W 143.24(7) 2_765 .
O13 Nd1 O7 75.59(6) 2_765 .
O13 Nd1 O8 72.30(7) 2_765 .
O13 Nd1 O13 70.18(6) 2_765 .
O13 Nd1 O14 119.29(6) 2_765 .
O13 Nd1 O14 50.67(6) . .

loop_
_geom_bond_atom_site_label_1
_geom_bond_atom_site_label_2
_geom_bond_distance
_geom_bond_site_symmetry_2
C1 C2 1.511(3) .
C1 O1 1.250(3) .
C1 O2 1.246(3) .
C2 C3 1.396(4) .
C2 C7 1.380(4) .
C3 C4 1.379(4) .
C3 N1 1.473(4) .
C4 H4 0.9300 .
C4 C5 1.374(5) .
C5 C6 1.377(5) .
C5 N2 1.477(4) .
C6 H6 0.9300 .
C6 C7 1.391(4) .
C7 H7 0.9300 .
C8 C9 1.518(4) .
C8 O7 1.257(3) 2_765
C8 O8 1.241(3) .
C9 C10 1.392(4) .
C9 C14 1.394(4) .
C10 C11 1.378(4) .
C10 N3 1.470(4) .
C11 H11 0.9300 .
C11 C12 1.374(4) .
C12 C13 1.374(5) .
C12 N4 1.477(4) .
C13 H13 0.9300 .
C13 C14 1.391(4) .
C14 H14 0.9300 .
C15 H15A 0.9600 .
C15 H15B 0.9600 .
C15 H15C 0.9600 .
C15 C16 1.488(4) .
C16 O13 1.272(3) .
C16 O14 1.262(3) .
C16 Nd1 2.925(2) .
N1 O3 1.225(4) .
N1 O4 1.213(4) .
N2 O5 1.218(5) .
N2 O6 1.215(4) .
N3 O9 1.226(4) .
N3 O10 1.214(4) .
N4 O11 1.220(4) .
N4 O12 1.218(4) .
O1 Nd1 2.4404(17) .
O2 Nd1 2.4735(18) 2_675
O1W H1WA 0.797(17) .
O1W H1WB 0.846(17) .
O1W Nd1 2.536(2) .
O2W H2WA 0.828(18) .
O2W H2WB 0.796(18) .
O2W Nd1 2.487(2) .
O7 Nd1 2.4852(19) .
O8 Nd1 2.452(2) .
O13 Nd1 2.4210(17) 2_765
O13 Nd1 2.5226(18) .
O14 Nd1 2.5736(19) .

loop_
_geom_torsion_atom_site_label_1
_geom_torsion_atom_site_label_2
_geom_torsion_atom_site_label_3
_geom_torsion_atom_site_label_4
_geom_torsion
_geom_torsion_site_symmetry_1
_geom_torsion_site_symmetry_4
C1 C2 C3 C4 -174.5(3) . .
C1 C2 C3 N1 7.4(4) . .
C1 C2 C7 C6 174.3(3) . .
C2 C1 O1 Nd1 89.4(3) . .
C2 C1 O2 Nd1 174.85(19) . 2_675
C2 C3 C4 C5 -0.2(5) . .
C2 C3 N1 O3 59.8(4) . .
C2 C3 N1 O4 -122.5(3) . .
C3 C2 C7 C6 -2.0(5) . .
C3 C4 C5 C6 -1.2(5) . .
C3 C4 C5 N2 177.7(3) . .
C4 C3 N1 O3 -118.5(3) . .
C4 C3 N1 O4 59.3(4) . .
C4 C5 C6 C7 0.9(5) . .
C4 C5 N2 O5 25.9(5) . .
C4 C5 N2 O6 -153.3(4) . .
C5 C6 C7 C2 0.8(5) . .
C6 C5 N2 O5 -155.1(4) . .
C6 C5 N2 O6 25.7(5) . .
C7 C2 C3 C4 1.7(4) . .
C7 C2 C3 N1 -176.4(3) . .
C8 C9 C10 C11 -177.6(3) . .
C8 C9 C10 N3 1.7(4) . .
C8 C9 C14 C13 178.6(3) . .
C9 C8 O8 Nd1 171.29(19) . .
C9 C10 C11 C12 -0.7(5) . .
C9 C10 N3 O9 -1.2(4) . .
C9 C10 N3 O10 179.7(3) . .
C10 C9 C14 C13 0.5(5) . .
C10 C11 C12 C13 0.2(5) . .
C10 C11 C12 N4 -179.7(3) . .
C11 C10 N3 O9 178.0(3) . .
C11 C10 N3 O10 -1.0(5) . .
C11 C12 C13 C14 0.6(5) . .
C11 C12 N4 O11 -0.8(5) . .
C11 C12 N4 O12 178.4(3) . .
C12 C13 C14 C9 -0.9(5) . .
C13 C12 N4 O11 179.4(3) . .
C13 C12 N4 O12 -1.5(5) . .
C14 C9 C10 C11 0.4(4) . .
C14 C9 C10 N3 179.6(3) . .
C15 C16 O13 Nd1 161.9(2) . .
C15 C16 O13 Nd1 23.9(5) . 2_765
C15 C16 O14 Nd1 -162.2(3) . .
N1 C3 C4 C5 178.0(3) . .
N2 C5 C6 C7 -178.0(3) . .
N3 C10 C11 C12 -179.9(3) . .
N4 C12 C13 C14 -179.6(3) . .
O1 C1 C2 C3 -152.3(3) . .
O1 C1 C2 C7 31.6(4) . .
O1 C1 O2 Nd1 -1.9(5) . 2_675
O2 C1 C2 C3 30.6(4) . .
O2 C1 C2 C7 -145.5(3) . .
O2 C1 O1 Nd1 -93.9(3) . .
O7 C8 C9 C10 -91.4(3) 2_765 .
O7 C8 C9 C14 90.6(3) 2_765 .
O7 C8 O8 Nd1 -2.3(5) 2_765 .
O8 C8 C9 C10 94.1(3) . .
O8 C8 C9 C14 -83.8(3) . .
O13 C16 O14 Nd1 15.5(3) . .
O14 C16 O13 Nd1 -15.8(3) . .
O14 C16 O13 Nd1 -153.9(2) . 2_765
Nd1 C16 O13 Nd1 -138.1(3) . 2_765
